data_4305500
loop_
_publ_author_name
'Berta Cebri\'an-Losantos'
'Erwin Reisner'
'Christian R. Kowol'
'Alexander Roller'
'Sergiu Shova'
'Vladimir B. Arion'
'Bernhard K. Keppler'

_publ_section_title
;
Synthesis and Reactivity of the Aquation Product of the Antitumor
Complex trans-[RuIIICl4(indazole)2]-
;
_journal_name_full 'Inorganic Chemistry'
_journal_page_first 6513
_journal_page_last 6523
_journal_paper_doi 10.1021/ic800506g
_journal_volume 47
_journal_year 2008
_chemical_formula_sum 'C20 H25 Cl3 N5 O Ru'
_chemical_formula_weight 558.87
_chemical_name_systematic
; 
mer,trans-[Trichloridoindazole-1-(1H-indazol-1-yl)ethanimineruthenium(III)
diethyl ether solvate
;
_space_group_IT_number 15
_symmetry_cell_setting monoclinic
_symmetry_space_group_name_Hall '-C 2yc'
_symmetry_space_group_name_H-M 'C 1 2/c 1'
_atom_sites_solution_hydrogens geom
_atom_sites_solution_primary direct
_atom_sites_solution_secondary difmap
_audit_creation_method SHELXL-97
_cell_angle_alpha 90.00
_cell_angle_beta 96.347(4)
_cell_angle_gamma 90.00
_cell_formula_units_Z 8
_cell_length_a 21.2476(8)
_cell_length_b 13.0596(8)
_cell_length_c 16.8248(6)
_cell_measurement_temperature 100(2)
_cell_volume 4640.0(4)
_computing_structure_refinement 'SHELXL-97 (Sheldrick, 1997)'
_computing_structure_solution 'SHELXS-97 (Sheldrick, 1990)'
_diffrn_ambient_temperature 100(2)
_diffrn_measured_fraction_theta_full 0.997
_diffrn_measured_fraction_theta_max 0.997
_diffrn_radiation_monochromator graphite
_diffrn_radiation_source 'fine-focus sealed tube'
_diffrn_radiation_type MoK\a
_diffrn_radiation_wavelength 0.71073
_diffrn_reflns_av_R_equivalents 0.0551
_diffrn_reflns_av_sigmaI/netI 0.0261
_diffrn_reflns_limit_h_max 26
_diffrn_reflns_limit_h_min -26
_diffrn_reflns_limit_k_max 16
_diffrn_reflns_limit_k_min -16
_diffrn_reflns_limit_l_max 20
_diffrn_reflns_limit_l_min -20
_diffrn_reflns_number 51316
_diffrn_reflns_theta_full 26.00
_diffrn_reflns_theta_max 26.00
_diffrn_reflns_theta_min 2.94
_exptl_absorpt_coefficient_mu 1.043
_exptl_absorpt_correction_T_max 0.9694
_exptl_absorpt_correction_T_min 0.7732
_exptl_absorpt_correction_type multi-scan
_exptl_absorpt_process_details SADABS
_exptl_crystal_colour red
_exptl_crystal_density_diffrn 1.600
_exptl_crystal_density_method 'not measured'
_exptl_crystal_description needle
_exptl_crystal_F_000 2264
_exptl_crystal_size_max 0.26
_exptl_crystal_size_mid 0.03
_exptl_crystal_size_min 0.03
_refine_diff_density_max 0.495
_refine_diff_density_min -0.501
_refine_diff_density_rms 0.072
_refine_ls_extinction_method none
_refine_ls_goodness_of_fit_ref 1.013
_refine_ls_hydrogen_treatment constr
_refine_ls_matrix_type full
_refine_ls_number_parameters 274
_refine_ls_number_reflns 4562
_refine_ls_number_restraints 0
_refine_ls_restrained_S_all 1.013
_refine_ls_R_factor_all 0.0377
_refine_ls_R_factor_gt 0.0256
_refine_ls_shift/su_max 0.003
_refine_ls_shift/su_mean 0.000
_refine_ls_structure_factor_coef Fsqd
_refine_ls_weighting_details 'calc w=1/[\s^2^(Fo^2^)+(0.0257P)^2^+9.1819P] where P=(Fo^2^+2Fc^2^)/3'
_refine_ls_weighting_scheme calc
_refine_ls_wR_factor_gt 0.0568
_refine_ls_wR_factor_ref 0.0598
_reflns_number_gt 3775
_reflns_number_total 4562
_reflns_threshold_expression >2sigma(I)
_cod_data_source_file ic800506g-file001_1.cif
_cod_data_source_block BEC217
_cod_database_code 4305500

loop_
_symmetry_equiv_pos_as_xyz
'x, y, z'
'-x, y, -z+1/2'
'x+1/2, y+1/2, z'
'-x+1/2, y+1/2, -z+1/2'
'-x, -y, -z'
'x, -y, z-1/2'
'-x+1/2, -y+1/2, -z'
'x+1/2, -y+1/2, z-1/2'

loop_
_atom_site_label
_atom_site_type_symbol
_atom_site_fract_x
_atom_site_fract_y
_atom_site_fract_z
_atom_site_U_iso_or_equiv
_atom_site_adp_type
_atom_site_occupancy
_atom_site_symmetry_multiplicity
_atom_site_calc_flag
_atom_site_refinement_flags
_atom_site_disorder_assembly
_atom_site_disorder_group
Ru1 Ru 0.685373(9) 0.416213(15) 0.826780(10) 0.01491(6) Uani 1 1 d . . .
Cl1 Cl 0.71861(3) 0.25092(5) 0.86416(4) 0.02598(14) Uani 1 1 d . . .
Cl2 Cl 0.62712(3) 0.35299(5) 0.70885(3) 0.02366(14) Uani 1 1 d . . .
Cl3 Cl 0.65786(3) 0.58775(5) 0.79689(3) 0.02464(14) Uani 1 1 d . . .
O1 O 0.85353(8) 0.52867(14) 0.96176(11) 0.0263(4) Uani 1 1 d . . .
N1 N 0.62952(9) 0.42146(16) 0.97431(11) 0.0172(4) Uani 1 1 d . . .
N2 N 0.61246(9) 0.40058(16) 0.89362(11) 0.0174(4) Uani 1 1 d . . .
N3 N 0.72491(9) 0.46239(16) 0.93551(11) 0.0173(4) Uani 1 1 d . . .
H3 H 0.7640 0.4858 0.9428 0.021 Uiso 1 1 calc R . .
N4 N 0.76648(9) 0.43509(16) 0.76987(11) 0.0201(5) Uani 1 1 d . . .
N5 N 0.79617(10) 0.52273(18) 0.75750(12) 0.0267(5) Uani 1 1 d . . .
H5 H 0.7826 0.5838 0.7698 0.032 Uiso 1 1 calc R . .
C1 C 0.55318(11) 0.37264(19) 0.88499(14) 0.0185(5) Uani 1 1 d . . .
H1 H 0.5299 0.3549 0.8354 0.022 Uiso 1 1 calc R . .
C2 C 0.52816(12) 0.37243(19) 0.96018(13) 0.0182(5) Uani 1 1 d . . .
C3 C 0.46848(12) 0.34976(19) 0.98304(14) 0.0206(5) Uani 1 1 d . . .
H3A H 0.4345 0.3298 0.9448 0.025 Uiso 1 1 calc R . .
C4 C 0.46070(12) 0.3574(2) 1.06297(15) 0.0241(6) Uani 1 1 d . . .
H4 H 0.4206 0.3427 1.0804 0.029 Uiso 1 1 calc R . .
C5 C 0.51133(13) 0.3866(2) 1.11903(14) 0.0241(6) Uani 1 1 d . . .
H5A H 0.5046 0.3900 1.1739 0.029 Uiso 1 1 calc R . .
C6 C 0.57042(12) 0.41077(19) 1.09803(13) 0.0209(5) Uani 1 1 d . . .
H6 H 0.6042 0.4312 1.1365 0.025 Uiso 1 1 calc R . .
C7 C 0.57776(11) 0.40341(18) 1.01672(13) 0.0172(5) Uani 1 1 d . . .
C8 C 0.69068(11) 0.45625(19) 0.99371(14) 0.0179(5) Uani 1 1 d . . .
C9 C 0.71245(12) 0.4832(2) 1.07814(13) 0.0210(5) Uani 1 1 d . . .
H9A H 0.7096 0.4227 1.1121 0.032 Uiso 1 1 calc R . .
H9B H 0.6856 0.5378 1.0959 0.032 Uiso 1 1 calc R . .
H9C H 0.7565 0.5068 1.0821 0.032 Uiso 1 1 calc R . .
C10 C 0.80154(10) 0.35919(18) 0.74442(13) 0.0143(5) Uani 1 1 d . . .
H10 H 0.7911 0.2886 0.7461 0.017 Uiso 1 1 calc R . .
C11 C 0.85513(12) 0.39793(19) 0.71536(14) 0.0199(5) Uani 1 1 d . . .
C12 C 0.90640(13) 0.3514(2) 0.68343(16) 0.0303(6) Uani 1 1 d . . .
H12 H 0.9093 0.2791 0.6789 0.036 Uiso 1 1 calc R . .
C13 C 0.95185(13) 0.4143(3) 0.65917(17) 0.0355(7) Uani 1 1 d . . .
H13 H 0.9870 0.3850 0.6371 0.043 Uiso 1 1 calc R . .
C14 C 0.94810(13) 0.5208(2) 0.66592(17) 0.0340(7) Uani 1 1 d . . .
H14 H 0.9807 0.5617 0.6480 0.041 Uiso 1 1 calc R . .
C15 C 0.89882(12) 0.5681(2) 0.69759(15) 0.0265(6) Uani 1 1 d . . .
H15 H 0.8968 0.6405 0.7024 0.032 Uiso 1 1 calc R . .
C16 C 0.85163(11) 0.50449(19) 0.72237(13) 0.0185(5) Uani 1 1 d . . .
C17 C 0.88445(14) 0.3534(2) 0.96123(17) 0.0327(7) Uani 1 1 d . . .
H17A H 0.8770 0.3475 1.0175 0.049 Uiso 1 1 calc R . .
H17B H 0.9185 0.3065 0.9503 0.049 Uiso 1 1 calc R . .
H17C H 0.8456 0.3357 0.9270 0.049 Uiso 1 1 calc R . .
C18 C 0.90321(12) 0.4610(2) 0.94421(16) 0.0256(6) Uani 1 1 d . . .
H18A H 0.9430 0.4788 0.9776 0.031 Uiso 1 1 calc R . .
H18B H 0.9104 0.4677 0.8873 0.031 Uiso 1 1 calc R . .
C19 C 0.86892(13) 0.6327(2) 0.94816(17) 0.0294(6) Uani 1 1 d . . .
H19A H 0.8762 0.6425 0.8915 0.035 Uiso 1 1 calc R . .
H19B H 0.9081 0.6518 0.9823 0.035 Uiso 1 1 calc R . .
C20 C 0.81503(14) 0.6990(2) 0.9677(2) 0.0384(7) Uani 1 1 d . . .
H20A H 0.7768 0.6816 0.9322 0.058 Uiso 1 1 calc R . .
H20B H 0.8257 0.7711 0.9603 0.058 Uiso 1 1 calc R . .
H20C H 0.8074 0.6876 1.0234 0.058 Uiso 1 1 calc R . .

loop_
_atom_site_aniso_label
_atom_site_aniso_U_11
_atom_site_aniso_U_22
_atom_site_aniso_U_33
_atom_site_aniso_U_23
_atom_site_aniso_U_13
_atom_site_aniso_U_12
Ru1 0.01755(10) 0.01738(11) 0.01022(9) -0.00022(8) 0.00336(7) -0.00110(9)
Cl1 0.0338(3) 0.0183(3) 0.0250(3) 0.0029(3) -0.0003(3) -0.0018(3)
Cl2 0.0299(3) 0.0289(4) 0.0121(3) -0.0022(2) 0.0019(2) -0.0062(3)
Cl3 0.0319(3) 0.0228(3) 0.0195(3) 0.0011(3) 0.0040(2) 0.0077(3)
O1 0.0208(9) 0.0224(10) 0.0359(10) 0.0002(8) 0.0035(8) -0.0006(8)
N1 0.0202(10) 0.0211(11) 0.0103(9) -0.0007(8) 0.0012(7) -0.0015(9)
N2 0.0217(11) 0.0225(12) 0.0080(9) -0.0012(8) 0.0016(8) -0.0017(9)
N3 0.0181(10) 0.0171(11) 0.0166(10) -0.0007(8) 0.0021(8) -0.0026(9)
N4 0.0216(11) 0.0242(13) 0.0147(10) 0.0019(8) 0.0024(8) -0.0014(9)
N5 0.0294(12) 0.0284(13) 0.0225(11) -0.0015(10) 0.0036(9) 0.0016(10)
C1 0.0214(13) 0.0206(13) 0.0132(11) 0.0019(10) 0.0005(9) -0.0017(10)
C2 0.0246(13) 0.0166(13) 0.0137(11) 0.0026(9) 0.0038(9) 0.0011(10)
C3 0.0214(13) 0.0202(14) 0.0209(12) 0.0025(10) 0.0048(10) -0.0012(11)
C4 0.0267(14) 0.0225(15) 0.0252(13) 0.0062(11) 0.0121(11) -0.0018(11)
C5 0.0378(16) 0.0227(14) 0.0135(11) 0.0021(10) 0.0104(11) 0.0009(12)
C6 0.0302(14) 0.0198(13) 0.0132(11) 0.0008(10) 0.0048(10) -0.0005(12)
C7 0.0215(12) 0.0148(13) 0.0158(11) 0.0023(9) 0.0049(9) -0.0004(10)
C8 0.0221(13) 0.0146(12) 0.0166(11) 0.0004(10) 0.0002(9) 0.0009(10)
C9 0.0235(13) 0.0246(14) 0.0143(11) -0.0029(10) -0.0007(10) -0.0007(11)
C10 0.0163(12) 0.0134(12) 0.0142(11) -0.0034(9) 0.0060(9) -0.0013(10)
C11 0.0226(13) 0.0221(14) 0.0154(11) -0.0011(10) 0.0038(9) -0.0016(11)
C12 0.0322(16) 0.0280(16) 0.0324(15) -0.0075(12) 0.0114(12) 0.0033(13)
C13 0.0250(15) 0.0469(19) 0.0368(16) -0.0021(15) 0.0136(12) 0.0021(14)
C14 0.0208(14) 0.045(2) 0.0370(16) 0.0069(14) 0.0063(12) -0.0111(13)
C15 0.0275(14) 0.0243(15) 0.0265(13) 0.0045(11) -0.0028(11) -0.0032(12)
C16 0.0193(12) 0.0249(14) 0.0105(11) 0.0012(10) -0.0012(9) 0.0010(10)
C17 0.0328(16) 0.0266(16) 0.0389(16) 0.0038(13) 0.0050(13) 0.0020(13)
C18 0.0185(13) 0.0303(15) 0.0281(14) -0.0020(12) 0.0026(10) 0.0040(11)
C19 0.0279(15) 0.0233(15) 0.0373(16) 0.0006(12) 0.0048(12) -0.0046(12)
C20 0.0362(17) 0.0251(16) 0.0554(19) 0.0011(14) 0.0112(14) -0.0014(13)

loop_
_atom_type_symbol
_atom_type_description
_atom_type_scat_dispersion_real
_atom_type_scat_dispersion_imag
_atom_type_scat_source
C C 0.0033 0.0016 'International Tables Vol C Tables 4.2.6.8 and 6.1.1.4'
H H 0.0000 0.0000 'International Tables Vol C Tables 4.2.6.8 and 6.1.1.4'
N N 0.0061 0.0033 'International Tables Vol C Tables 4.2.6.8 and 6.1.1.4'
Cl Cl 0.1484 0.1585 'International Tables Vol C Tables 4.2.6.8 and 6.1.1.4'
Ru Ru -1.2594 0.8363 'International Tables Vol C Tables 4.2.6.8 and 6.1.1.4'
O O 0.0106 0.0060 'International Tables Vol C Tables 4.2.6.8 and 6.1.1.4'

loop_
_geom_angle_atom_site_label_1
_geom_angle_atom_site_label_2
_geom_angle_atom_site_label_3
_geom_angle
_geom_angle_site_symmetry_1
_geom_angle_site_symmetry_3
_geom_angle_publ_flag
N3 Ru1 N2 78.11(8) . . ?
N3 Ru1 N4 95.68(8) . . ?
N2 Ru1 N4 173.70(8) . . ?
N3 Ru1 Cl1 87.08(6) . . ?
N2 Ru1 Cl1 89.10(6) . . ?
N4 Ru1 Cl1 89.55(6) . . ?
N3 Ru1 Cl3 88.74(6) . . ?
N2 Ru1 Cl3 91.57(6) . . ?
N4 Ru1 Cl3 89.30(6) . . ?
Cl1 Ru1 Cl3 175.53(2) . . ?
N3 Ru1 Cl2 171.87(6) . . ?
N2 Ru1 Cl2 93.97(6) . . ?
N4 Ru1 Cl2 92.21(6) . . ?
Cl1 Ru1 Cl2 91.02(2) . . ?
Cl3 Ru1 Cl2 93.34(2) . . ?
C19 O1 C18 111.6(2) . . ?
C8 N1 N2 115.55(18) . . ?
C8 N1 C7 135.13(19) . . ?
N2 N1 C7 109.29(18) . . ?
C1 N2 N1 107.90(18) . . ?
C1 N2 Ru1 139.12(16) . . ?
N1 N2 Ru1 112.92(14) . . ?
C8 N3 Ru1 117.25(17) . . ?
N5 N4 C10 107.2(2) . . ?
N5 N4 Ru1 127.19(16) . . ?
C10 N4 Ru1 125.40(16) . . ?
N4 N5 C16 110.8(2) . . ?
N2 C1 C2 110.6(2) . . ?
C3 C2 C7 120.8(2) . . ?
C3 C2 C1 133.1(2) . . ?
C7 C2 C1 106.0(2) . . ?
C4 C3 C2 117.7(2) . . ?
C3 C4 C5 120.7(2) . . ?
C6 C5 C4 122.9(2) . . ?
C5 C6 C7 116.0(2) . . ?
N1 C7 C6 132.0(2) . . ?
N1 C7 C2 106.15(19) . . ?
C6 C7 C2 121.9(2) . . ?
N3 C8 N1 115.9(2) . . ?
N3 C8 C9 124.8(2) . . ?
N1 C8 C9 119.3(2) . . ?
N4 C10 C11 110.6(2) . . ?
C10 C11 C16 106.3(2) . . ?
C10 C11 C12 132.8(2) . . ?
C16 C11 C12 120.9(2) . . ?
C13 C12 C11 117.3(3) . . ?
C12 C13 C14 121.8(3) . . ?
C15 C14 C13 122.1(3) . . ?
C14 C15 C16 116.7(3) . . ?
N5 C16 C11 105.1(2) . . ?
N5 C16 C15 133.7(2) . . ?
C11 C16 C15 121.2(2) . . ?
O1 C18 C17 108.8(2) . . ?
O1 C19 C20 108.7(2) . . ?

loop_
_geom_bond_atom_site_label_1
_geom_bond_atom_site_label_2
_geom_bond_distance
_geom_bond_site_symmetry_2
_geom_bond_publ_flag
Ru1 N3 2.0190(19) . ?
Ru1 N2 2.0228(19) . ?
Ru1 N4 2.077(2) . ?
Ru1 Cl1 2.3358(7) . ?
Ru1 Cl3 2.3555(7) . ?
Ru1 Cl2 2.3680(6) . ?
O1 C19 1.422(3) . ?
O1 C18 1.432(3) . ?
N1 C8 1.381(3) . ?
N1 N2 1.393(3) . ?
N1 C7 1.396(3) . ?
N2 C1 1.304(3) . ?
N3 C8 1.285(3) . ?
N4 N5 1.334(3) . ?
N4 C10 1.338(3) . ?
N5 C16 1.396(3) . ?
C1 C2 1.425(3) . ?
C2 C3 1.397(3) . ?
C2 C7 1.399(3) . ?
C3 C4 1.376(3) . ?
C4 C5 1.403(4) . ?
C5 C6 1.378(4) . ?
C6 C7 1.397(3) . ?
C8 C9 1.487(3) . ?
C10 C11 1.384(3) . ?
C11 C16 1.399(3) . ?
C11 C12 1.405(4) . ?
C12 C13 1.364(4) . ?
C13 C14 1.398(4) . ?
C14 C15 1.373(4) . ?
C15 C16 1.401(4) . ?
C17 C18 1.497(4) . ?
C19 C20 1.501(4) . ?

loop_
_geom_torsion_atom_site_label_1
_geom_torsion_atom_site_label_2
_geom_torsion_atom_site_label_3
_geom_torsion_atom_site_label_4
_geom_torsion
_geom_torsion_site_symmetry_1
_geom_torsion_site_symmetry_2
_geom_torsion_site_symmetry_3
_geom_torsion_site_symmetry_4
_geom_torsion_publ_flag
C8 N1 N2 C1 -177.6(2) . . . . ?
C7 N1 N2 C1 1.0(3) . . . . ?
C8 N1 N2 Ru1 4.7(2) . . . . ?
C7 N1 N2 Ru1 -176.69(15) . . . . ?
N3 Ru1 N2 C1 179.1(3) . . . . ?
Cl1 Ru1 N2 C1 -93.7(3) . . . . ?
Cl3 Ru1 N2 C1 90.7(3) . . . . ?
Cl2 Ru1 N2 C1 -2.8(3) . . . . ?
N3 Ru1 N2 N1 -4.29(15) . . . . ?
Cl1 Ru1 N2 N1 82.91(15) . . . . ?
Cl3 Ru1 N2 N1 -92.67(15) . . . . ?
Cl2 Ru1 N2 N1 173.87(15) . . . . ?
N2 Ru1 N3 C8 3.55(18) . . . . ?
N4 Ru1 N3 C8 -175.41(18) . . . . ?
Cl1 Ru1 N3 C8 -86.15(18) . . . . ?
Cl3 Ru1 N3 C8 95.43(18) . . . . ?
N3 Ru1 N4 N5 -65.3(2) . . . . ?
Cl1 Ru1 N4 N5 -152.33(19) . . . . ?
Cl3 Ru1 N4 N5 23.35(19) . . . . ?
Cl2 Ru1 N4 N5 116.67(19) . . . . ?
N3 Ru1 N4 C10 108.94(19) . . . . ?
Cl1 Ru1 N4 C10 21.93(18) . . . . ?
Cl3 Ru1 N4 C10 -162.39(18) . . . . ?
Cl2 Ru1 N4 C10 -69.07(18) . . . . ?
C10 N4 N5 C16 0.6(3) . . . . ?
Ru1 N4 N5 C16 175.74(15) . . . . ?
N1 N2 C1 C2 -0.7(3) . . . . ?
Ru1 N2 C1 C2 176.03(19) . . . . ?
N2 C1 C2 C3 179.4(3) . . . . ?
N2 C1 C2 C7 0.2(3) . . . . ?
C7 C2 C3 C4 -1.0(4) . . . . ?
C1 C2 C3 C4 179.8(3) . . . . ?
C2 C3 C4 C5 -0.2(4) . . . . ?
C3 C4 C5 C6 1.1(4) . . . . ?
C4 C5 C6 C7 -0.7(4) . . . . ?
C8 N1 C7 C6 -3.1(5) . . . . ?
N2 N1 C7 C6 178.7(3) . . . . ?
C8 N1 C7 C2 177.3(3) . . . . ?
N2 N1 C7 C2 -0.9(3) . . . . ?
C5 C6 C7 N1 179.9(2) . . . . ?
C5 C6 C7 C2 -0.6(4) . . . . ?
C3 C2 C7 N1 -178.9(2) . . . . ?
C1 C2 C7 N1 0.4(3) . . . . ?
C3 C2 C7 C6 1.5(4) . . . . ?
C1 C2 C7 C6 -179.2(2) . . . . ?
Ru1 N3 C8 N1 -2.0(3) . . . . ?
Ru1 N3 C8 C9 177.76(19) . . . . ?
N2 N1 C8 N3 -1.9(3) . . . . ?
C7 N1 C8 N3 -180.0(2) . . . . ?
N2 N1 C8 C9 178.3(2) . . . . ?
C7 N1 C8 C9 0.2(4) . . . . ?
N5 N4 C10 C11 0.3(3) . . . . ?
Ru1 N4 C10 C11 -174.89(15) . . . . ?
N4 C10 C11 C16 -1.1(3) . . . . ?
N4 C10 C11 C12 179.0(3) . . . . ?
C10 C11 C12 C13 179.2(3) . . . . ?
C16 C11 C12 C13 -0.6(4) . . . . ?
C11 C12 C13 C14 0.3(4) . . . . ?
C12 C13 C14 C15 0.3(5) . . . . ?
C13 C14 C15 C16 -0.6(4) . . . . ?
N4 N5 C16 C11 -1.3(3) . . . . ?
N4 N5 C16 C15 179.9(2) . . . . ?
C10 C11 C16 N5 1.4(3) . . . . ?
C12 C11 C16 N5 -178.7(2) . . . . ?
C10 C11 C16 C15 -179.6(2) . . . . ?
C12 C11 C16 C15 0.3(4) . . . . ?
C14 C15 C16 N5 179.0(3) . . . . ?
C14 C15 C16 C11 0.3(4) . . . . ?
C19 O1 C18 C17 179.0(2) . . . . ?
C18 O1 C19 C20 -180.0(2) . . . . ?
